data_2243745
loop_
_publ_author_name
'Acelas, Mauricio'
'Dugarte-Dugarte, Analio'
'Romero Boh\'orquez, Arnold R.'
'Henao, Jos\'e Antonio'
'Delgado, Jos\'e Miguel'
'D\'iaz de Delgado, Graciela'

_publ_section_title
;
 Synthesis, crystal structure, Hirshfeld surface analysis and energy
 framework calculations of
 <i>trans</i>-3,7,9,9-tetramethyl-10-(prop-2-yn-1-yl)-1,2,3,4,4a,9,9a,10-octahydroacridine
;
_journal_coeditor_code HB7966
_journal_issue 3
_journal_name_full 'Acta Crystallographica Section E'
_journal_page_first 226
_journal_page_last 232
_journal_paper_doi 10.1107/S2056989021001183
_journal_volume 77
_journal_year 2021
_chemical_absolute_configuration ad
_chemical_formula_iupac 'C20 H27 N'
_chemical_formula_moiety 'C20 H27 N'
_chemical_formula_sum 'C20 H27 N'
_chemical_formula_weight 281.42
_chemical_melting_point 367
_chemical_name_systematic <i>trans</i>-3,7,9,9-Tetramethyl-10-(prop-2-yn-1-yl)-1,2,3,4,4a,9,9a,10-octahydroacridine
_space_group_crystal_system orthorhombic
_space_group_IT_number 19
_space_group_name_Hall 'P 2ac 2ab'
_space_group_name_H-M_alt 'P 21 21 21'
_atom_sites_solution_hydrogens geom
_atom_sites_solution_primary dual
_atom_sites_solution_secondary difmap
_audit_creation_method SHELXL-2018/3
_cell_angle_alpha 90
_cell_angle_beta 90
_cell_angle_gamma 90
_cell_formula_units_Z 4
_cell_length_a 10.05103(9)
_cell_length_b 10.62943(11)
_cell_length_c 15.64759(16)
_cell_measurement_reflns_used 6301
_cell_measurement_temperature 293(2)
_cell_measurement_theta_max 74.1580
_cell_measurement_theta_min 2.8100
_cell_volume 1671.74(3)
_computing_cell_refinement
;
CrysAlisPro (Rigaku OD, 2019)
;
_computing_data_collection
;
<i>CrystalClear-SM Expert</i> (Rigaku/MSC, 2015)
;
_computing_data_reduction
;
CrysAlisPro (Rigaku OD, 2019)
;
_computing_molecular_graphics
;
DIAMOND (Brandenburg, 1999)
;
_computing_publication_material
;
<i>OLEX2</i> (Dolomanov <i>et al.</i>,  2009), enCIFer (Allen <i>et
al.</i>,  2004) and
publCIF (Westrip, 2010)
;
_computing_structure_refinement
;
<i>SHELXL2018/3</i> (Sheldrick, 2015b)
;
_computing_structure_solution
;
<i>SHELXT2014/5</i> (Sheldrick, 2015a)
;
_diffrn_ambient_temperature 293(2)
_diffrn_detector PILT
_diffrn_detector_area_resol_mean 5.8140
_diffrn_measured_fraction_theta_full 0.986
_diffrn_measured_fraction_theta_max 0.966
_diffrn_measurement_device 'AFC11 (Right): Eulerian 3 circle'
_diffrn_measurement_device_type 'Rigaku Pilatus 200K'
_diffrn_measurement_method 'profile data from \w-scans'
_diffrn_measurement_specimen_support 'Mitegen 50um'
_diffrn_radiation_monochromator graphite
_diffrn_radiation_probe x-ray
_diffrn_radiation_type CuK\a
_diffrn_radiation_wavelength 1.54184
_diffrn_reflns_av_R_equivalents 0.0132
_diffrn_reflns_av_unetI/netI 0.0099
_diffrn_reflns_limit_h_max 11
_diffrn_reflns_limit_h_min -9
_diffrn_reflns_limit_k_max 13
_diffrn_reflns_limit_k_min -11
_diffrn_reflns_limit_l_max 19
_diffrn_reflns_limit_l_min -19
_diffrn_reflns_number 6660
_diffrn_reflns_theta_full 67.684
_diffrn_reflns_theta_max 74.145
_diffrn_reflns_theta_min 5.655
_diffrn_source 'fine-focus sealed X-ray tube'
_diffrn_source_current 20.0
_diffrn_source_power 1.0
_diffrn_source_voltage 50.0
_exptl_absorpt_coefficient_mu 0.476
_exptl_absorpt_correction_T_max 1.000
_exptl_absorpt_correction_T_min 0.57321
_exptl_absorpt_correction_type multi-scan
_exptl_absorpt_process_details
;
(CrysAlisPRO; Rigaku OD, 2019)
;
_exptl_crystal_colour colorless
_exptl_crystal_density_diffrn 1.118
_exptl_crystal_description block
_exptl_crystal_F_000 616
_exptl_crystal_size_max 0.48
_exptl_crystal_size_mid 0.33
_exptl_crystal_size_min 0.29
_refine_diff_density_max 0.150
_refine_diff_density_min -0.187
_refine_ls_abs_structure_details
;
Flack <i>x</i> determined using 1267 quotients
[(<i>I</i>^+^)-(<i>I</i>^-^)]/[(<i>I</i>^+^)+(<i>I</i>^-^)]
(Parsons <i>et al.</i>,  2013)
;
_refine_ls_abs_structure_Flack 0.3(2)
_refine_ls_extinction_coef 0.037(4)
_refine_ls_extinction_expression Fc^*^=kFc[1+0.001xFc^2^\l^3^/sin(2\q)]^-1/4^
_refine_ls_extinction_method
;
SHELXL2018/3 (Sheldrick, 2015b)
;
_refine_ls_goodness_of_fit_ref 1.108
_refine_ls_hydrogen_treatment constr
_refine_ls_matrix_type full
_refine_ls_number_parameters 195
_refine_ls_number_reflns 3181
_refine_ls_number_restraints 0
_refine_ls_restrained_S_all 1.108
_refine_ls_R_factor_all 0.0395
_refine_ls_R_factor_gt 0.0391
_refine_ls_shift/su_max 0.000
_refine_ls_shift/su_mean 0.000
_refine_ls_structure_factor_coef Fsqd
_refine_ls_weighting_details 'w=1/[\s^2^(Fo^2^)+(0.0679P)^2^+0.0783P] where P=(Fo^2^+2Fc^2^)/3'
_refine_ls_weighting_scheme calc
_refine_ls_wR_factor_gt 0.1063
_refine_ls_wR_factor_ref 0.1065
_reflns_number_gt 3160
_reflns_number_total 3181
_reflns_threshold_expression 'I > 2\s(I)'
_cod_data_source_file hb7966sup1.cif
_cod_data_source_block I
_cod_database_code 2243745
_shelx_space_group_comment
;
The symmetry employed for this shelxl refinement is uniquely defined
by the following loop, which should always be used as a source of
symmetry information in preference to the above space-group names.
They are only intended as comments.
;

loop_
_space_group_symop_operation_xyz
'x, y, z'
'-x+1/2, -y, z+1/2'
'-x, y+1/2, -z+1/2'
'x+1/2, -y+1/2, -z'

loop_
_atom_site_type_symbol
_atom_site_label
_atom_site_fract_x
_atom_site_fract_y
_atom_site_fract_z
_atom_site_U_iso_or_equiv
_atom_site_adp_type
_atom_site_calc_flag
_atom_site_occupancy
_atom_site_disorder_assembly
_atom_site_disorder_group
N N1 0.38131(16) 0.67573(14) 0.32881(9) 0.0587(4) Uani d 1 . .
C C1 0.5388(2) 0.6967(2) 0.54905(12) 0.0651(5) Uani d 1 . .
H H1A 0.522689 0.649842 0.601246 0.078 Uiso calc 1 . .
H H1B 0.631139 0.684239 0.533165 0.078 Uiso calc 1 . .
C C2 0.5154(2) 0.8351(2) 0.56596(13) 0.0698(5) Uani d 1 . .
H H2A 0.425363 0.847263 0.586694 0.084 Uiso calc 1 . .
H H2B 0.576286 0.863906 0.609906 0.084 Uiso calc 1 . .
C C3 0.53583(17) 0.91189(18) 0.48576(13) 0.0620(4) Uani d 1 . .
H H3 0.628642 0.900743 0.468121 0.074 Uiso calc 1 . .
C C4 0.44845(17) 0.86058(16) 0.41413(12) 0.0566(4) Uani d 1 . .
H H4A 0.466096 0.907853 0.362330 0.068 Uiso calc 1 . .
H H4B 0.355835 0.873562 0.429161 0.068 Uiso calc 1 . .
C C5 0.47082(15) 0.72069(16) 0.39624(10) 0.0508(4) Uani d 1 . .
H H5 0.562872 0.708887 0.377202 0.061 Uiso calc 1 . .
C C6 0.44943(15) 0.64426(16) 0.47810(9) 0.0484(4) Uani d 1 . .
H H6 0.357383 0.659273 0.496077 0.058 Uiso calc 1 . .
C C7 0.34579(16) 0.54953(16) 0.32338(9) 0.0517(4) Uani d 1 . .
C C8 0.38003(15) 0.46188(15) 0.38711(9) 0.0492(4) Uani d 1 . .
C C9 0.46345(16) 0.50046(17) 0.46439(9) 0.0513(4) Uani d 1 . .
C C10 0.27175(19) 0.50620(18) 0.25324(11) 0.0621(4) Uani d 1 . .
H H10 0.246012 0.563166 0.211266 0.075 Uiso calc 1 . .
C C11 0.23606(19) 0.38138(19) 0.24481(12) 0.0648(5) Uani d 1 . .
H H11 0.188546 0.355866 0.196845 0.078 Uiso calc 1 . .
C C12 0.26960(18) 0.29373(18) 0.30627(12) 0.0620(4) Uani d 1 . .
C C13 0.34035(17) 0.33742(17) 0.37640(11) 0.0579(4) Uani d 1 . .
H H13 0.362622 0.279976 0.418889 0.069 Uiso calc 1 . .
C C14 0.5139(2) 1.0515(2) 0.49995(16) 0.0780(6) Uani d 1 . .
H H14A 0.423655 1.065695 0.517634 0.117 Uiso calc 1 . .
H H14B 0.530617 1.096137 0.447712 0.117 Uiso calc 1 . .
H H14C 0.573460 1.081061 0.543498 0.117 Uiso calc 1 . .
C C15 0.2335(3) 0.1564(2) 0.29657(17) 0.0872(7) Uani d 1 . .
H H15A 0.222116 0.119406 0.352062 0.131 Uiso calc 1 . .
H H15B 0.303458 0.113374 0.266677 0.131 Uiso calc 1 . .
H H15C 0.152176 0.149164 0.264824 0.131 Uiso calc 1 . .
C C16 0.60856(18) 0.4612(2) 0.44781(13) 0.0689(5) Uani d 1 . .
H H16A 0.662066 0.482466 0.496540 0.103 Uiso calc 1 . .
H H16B 0.641587 0.504656 0.398371 0.103 Uiso calc 1 . .
H H16C 0.612541 0.372124 0.438170 0.103 Uiso calc 1 . .
C C17 0.4133(2) 0.43261(19) 0.54534(11) 0.0659(5) Uani d 1 . .
H H17A 0.463342 0.460816 0.593947 0.099 Uiso calc 1 . .
H H17B 0.424506 0.343467 0.538626 0.099 Uiso calc 1 . .
H H17C 0.320781 0.451316 0.553822 0.099 Uiso calc 1 . .
C C18 0.37514(19) 0.74991(18) 0.24998(11) 0.0614(4) Uani d 1 . .
H H18A 0.400066 0.696834 0.202166 0.074 Uiso calc 1 . .
H H18B 0.439266 0.817919 0.253479 0.074 Uiso calc 1 . .
C C19 0.2427(2) 0.80308(18) 0.23385(11) 0.0646(5) Uani d 1 . .
C C20 0.1372(3) 0.8443(2) 0.21983(15) 0.0835(6) Uani d 1 . .
H H20 0.053201 0.877163 0.208666 0.100 Uiso calc 1 . .

loop_
_atom_site_aniso_label
_atom_site_aniso_U_11
_atom_site_aniso_U_22
_atom_site_aniso_U_33
_atom_site_aniso_U_12
_atom_site_aniso_U_13
_atom_site_aniso_U_23
N1 0.0707(9) 0.0631(8) 0.0422(7) -0.0078(7) -0.0101(6) 0.0074(6)
C1 0.0652(10) 0.0769(11) 0.0531(9) -0.0001(9) -0.0168(8) 0.0011(8)
C2 0.0722(11) 0.0804(12) 0.0567(10) -0.0046(9) -0.0130(8) -0.0101(9)
C3 0.0471(8) 0.0699(11) 0.0689(10) -0.0042(8) -0.0036(8) -0.0074(9)
C4 0.0517(8) 0.0632(9) 0.0548(8) -0.0022(7) -0.0015(7) 0.0025(7)
C5 0.0431(7) 0.0651(9) 0.0443(8) -0.0003(6) 0.0012(6) 0.0006(7)
C6 0.0403(7) 0.0641(9) 0.0407(7) 0.0037(6) -0.0012(5) 0.0012(6)
C7 0.0500(8) 0.0644(9) 0.0405(7) 0.0018(7) 0.0005(6) 0.0004(6)
C8 0.0438(7) 0.0622(8) 0.0415(7) 0.0039(6) 0.0034(6) 0.0000(6)
C9 0.0485(8) 0.0647(9) 0.0406(7) 0.0083(7) -0.0011(6) 0.0022(6)
C10 0.0706(11) 0.0699(10) 0.0458(8) -0.0005(9) -0.0104(8) 0.0001(7)
C11 0.0635(10) 0.0775(11) 0.0535(9) -0.0047(8) -0.0080(8) -0.0071(8)
C12 0.0598(9) 0.0662(10) 0.0600(9) -0.0047(8) 0.0047(8) -0.0057(8)
C13 0.0581(9) 0.0640(9) 0.0515(8) 0.0032(7) 0.0038(7) 0.0035(7)
C14 0.0715(12) 0.0732(12) 0.0892(15) -0.0048(10) -0.0069(10) -0.0125(11)
C15 0.1057(17) 0.0729(13) 0.0830(14) -0.0185(12) -0.0037(13) -0.0044(11)
C16 0.0535(9) 0.0854(12) 0.0676(10) 0.0171(9) -0.0066(8) -0.0088(9)
C17 0.0826(12) 0.0698(10) 0.0454(8) 0.0057(9) -0.0007(8) 0.0085(7)
C18 0.0699(10) 0.0729(10) 0.0415(8) -0.0074(8) 0.0004(7) 0.0087(7)
C19 0.0803(13) 0.0706(10) 0.0429(8) -0.0053(9) -0.0014(8) 0.0107(7)
C20 0.0827(15) 0.0995(15) 0.0682(13) 0.0113(12) -0.0027(11) 0.0173(12)

loop_
_atom_type_symbol
_atom_type_description
_atom_type_scat_dispersion_real
_atom_type_scat_dispersion_imag
_atom_type_scat_source
C C 0.0181 0.0091 'International Tables Vol C Tables 4.2.6.8 and 6.1.1.4'
H H 0.0000 0.0000 'International Tables Vol C Tables 4.2.6.8 and 6.1.1.4'
N N 0.0311 0.0180 'International Tables Vol C Tables 4.2.6.8 and 6.1.1.4'

loop_
_geom_angle_atom_site_label_1
_geom_angle_atom_site_label_2
_geom_angle_atom_site_label_3
_geom_angle_site_symmetry_1
_geom_angle_site_symmetry_3
_geom_angle
_geom_angle_publ_flag
C7 N1 C18 . . 117.18(14) ?
C7 N1 C5 . . 121.04(13) ?
C18 N1 C5 . . 117.14(14) ?
C2 C1 C6 . . 112.89(15) ?
C2 C1 H1A . . 109.0 ?
C6 C1 H1A . . 109.0 ?
C2 C1 H1B . . 109.0 ?
C6 C1 H1B . . 109.0 ?
H1A C1 H1B . . 107.8 ?
C3 C2 C1 . . 111.02(17) ?
C3 C2 H2A . . 109.4 ?
C1 C2 H2A . . 109.4 ?
C3 C2 H2B . . 109.4 ?
C1 C2 H2B . . 109.4 ?
H2A C2 H2B . . 108.0 ?
C2 C3 C14 . . 112.77(19) ?
C2 C3 C4 . . 109.82(15) ?
C14 C3 C4 . . 111.95(16) ?
C2 C3 H3 . . 107.3 ?
C14 C3 H3 . . 107.3 ?
C4 C3 H3 . . 107.3 ?
C3 C4 C5 . . 113.42(14) ?
C3 C4 H4A . . 108.9 ?
C5 C4 H4A . . 108.9 ?
C3 C4 H4B . . 108.9 ?
C5 C4 H4B . . 108.9 ?
H4A C4 H4B . . 107.7 ?
N1 C5 C4 . . 110.99(13) ?
N1 C5 C6 . . 110.04(13) ?
C4 C5 C6 . . 109.98(13) ?
N1 C5 H5 . . 108.6 ?
C4 C5 H5 . . 108.6 ?
C6 C5 H5 . . 108.6 ?
C5 C6 C1 . . 109.31(14) ?
C5 C6 C9 . . 113.23(13) ?
C1 C6 C9 . . 113.91(13) ?
C5 C6 H6 . . 106.6 ?
C1 C6 H6 . . 106.6 ?
C9 C6 H6 . . 106.6 ?
N1 C7 C10 . . 120.02(14) ?
N1 C7 C8 . . 122.17(14) ?
C10 C7 C8 . . 117.80(15) ?
C13 C8 C7 . . 118.29(15) ?
C13 C8 C9 . . 120.52(14) ?
C7 C8 C9 . . 121.15(15) ?
C8 C9 C16 . . 108.30(13) ?
C8 C9 C17 . . 110.19(14) ?
C16 C9 C17 . . 108.76(15) ?
C8 C9 C6 . . 108.94(13) ?
C16 C9 C6 . . 112.13(14) ?
C17 C9 C6 . . 108.53(13) ?
C11 C10 C7 . . 121.85(16) ?
C11 C10 H10 . . 119.1 ?
C7 C10 H10 . . 119.1 ?
C10 C11 C12 . . 121.23(17) ?
C10 C11 H11 . . 119.4 ?
C12 C11 H11 . . 119.4 ?
C11 C12 C13 . . 116.75(17) ?
C11 C12 C15 . . 121.55(18) ?
C13 C12 C15 . . 121.69(18) ?
C12 C13 C8 . . 124.06(16) ?
C12 C13 H13 . . 118.0 ?
C8 C13 H13 . . 118.0 ?
C3 C14 H14A . . 109.5 ?
C3 C14 H14B . . 109.5 ?
H14A C14 H14B . . 109.5 ?
C3 C14 H14C . . 109.5 ?
H14A C14 H14C . . 109.5 ?
H14B C14 H14C . . 109.5 ?
C12 C15 H15A . . 109.5 ?
C12 C15 H15B . . 109.5 ?
H15A C15 H15B . . 109.5 ?
C12 C15 H15C . . 109.5 ?
H15A C15 H15C . . 109.5 ?
H15B C15 H15C . . 109.5 ?
C9 C16 H16A . . 109.5 ?
C9 C16 H16B . . 109.5 ?
H16A C16 H16B . . 109.5 ?
C9 C16 H16C . . 109.5 ?
H16A C16 H16C . . 109.5 ?
H16B C16 H16C . . 109.5 ?
C9 C17 H17A . . 109.5 ?
C9 C17 H17B . . 109.5 ?
H17A C17 H17B . . 109.5 ?
C9 C17 H17C . . 109.5 ?
H17A C17 H17C . . 109.5 ?
H17B C17 H17C . . 109.5 ?
N1 C18 C19 . . 112.97(15) ?
N1 C18 H18A . . 109.0 ?
C19 C18 H18A . . 109.0 ?
N1 C18 H18B . . 109.0 ?
C19 C18 H18B . . 109.0 ?
H18A C18 H18B . . 107.8 ?
C20 C19 C18 . . 178.9(2) ?
C19 C20 H20 . . 180.0 ?

loop_
_geom_bond_atom_site_label_1
_geom_bond_atom_site_label_2
_geom_bond_site_symmetry_2
_geom_bond_distance
_geom_bond_publ_flag
N1 C7 . 1.391(2) ?
N1 C18 . 1.465(2) ?
N1 C5 . 1.467(2) ?
C1 C2 . 1.514(3) ?
C1 C6 . 1.533(2) ?
C1 H1A . 0.9700 ?
C1 H1B . 0.9700 ?
C2 C3 . 1.511(3) ?
C2 H2A . 0.9700 ?
C2 H2B . 0.9700 ?
C3 C14 . 1.517(3) ?
C3 C4 . 1.525(2) ?
C3 H3 . 0.9800 ?
C4 C5 . 1.530(2) ?
C4 H4A . 0.9700 ?
C4 H4B . 0.9700 ?
C5 C6 . 1.532(2) ?
C5 H5 . 0.9800 ?
C6 C9 . 1.550(2) ?
C6 H6 . 0.9800 ?
C7 C10 . 1.404(2) ?
C7 C8 . 1.407(2) ?
C8 C13 . 1.392(2) ?
C8 C9 . 1.528(2) ?
C9 C16 . 1.539(2) ?
C9 C17 . 1.542(2) ?
C10 C11 . 1.381(3) ?
C10 H10 . 0.9300 ?
C11 C12 . 1.381(3) ?
C11 H11 . 0.9300 ?
C12 C13 . 1.388(3) ?
C12 C15 . 1.512(3) ?
C13 H13 . 0.9300 ?
C14 H14A . 0.9600 ?
C14 H14B . 0.9600 ?
C14 H14C . 0.9600 ?
C15 H15A . 0.9600 ?
C15 H15B . 0.9600 ?
C15 H15C . 0.9600 ?
C16 H16A . 0.9600 ?
C16 H16B . 0.9600 ?
C16 H16C . 0.9600 ?
C17 H17A . 0.9600 ?
C17 H17B . 0.9600 ?
C17 H17C . 0.9600 ?
C18 C19 . 1.469(3) ?
C18 H18A . 0.9700 ?
C18 H18B . 0.9700 ?
C19 C20 . 1.168(3) ?
C20 H20 . 0.9300 ?

loop_
_geom_torsion_atom_site_label_1
_geom_torsion_atom_site_label_2
_geom_torsion_atom_site_label_3
_geom_torsion_atom_site_label_4
_geom_torsion_site_symmetry_1
_geom_torsion_site_symmetry_2
_geom_torsion_site_symmetry_3
_geom_torsion_site_symmetry_4
_geom_torsion
_geom_torsion_publ_flag
C6 C1 C2 C3 . . . . -57.2(2) ?
C1 C2 C3 C14 . . . . -179.78(16) ?
C1 C2 C3 C4 . . . . 54.6(2) ?
C2 C3 C4 C5 . . . . -55.6(2) ?
C14 C3 C4 C5 . . . . 178.33(16) ?
C7 N1 C5 C4 . . . . -155.23(15) ?
C18 N1 C5 C4 . . . . 49.6(2) ?
C7 N1 C5 C6 . . . . -33.3(2) ?
C18 N1 C5 C6 . . . . 171.56(14) ?
C3 C4 C5 N1 . . . . 178.18(14) ?
C3 C4 C5 C6 . . . . 56.18(18) ?
N1 C5 C6 C1 . . . . -177.26(14) ?
C4 C5 C6 C1 . . . . -54.69(17) ?
N1 C5 C6 C9 . . . . 54.59(17) ?
C4 C5 C6 C9 . . . . 177.16(12) ?
C2 C1 C6 C5 . . . . 56.8(2) ?
C2 C1 C6 C9 . . . . -175.44(15) ?
C18 N1 C7 C10 . . . . -18.0(2) ?
C5 N1 C7 C10 . . . . -173.17(15) ?
C18 N1 C7 C8 . . . . 162.92(16) ?
C5 N1 C7 C8 . . . . 7.7(2) ?
N1 C7 C8 C13 . . . . 180.00(15) ?
C10 C7 C8 C13 . . . . 0.9(2) ?
N1 C7 C8 C9 . . . . -2.5(2) ?
C10 C7 C8 C9 . . . . 178.42(14) ?
C13 C8 C9 C16 . . . . 78.32(19) ?
C7 C8 C9 C16 . . . . -99.15(18) ?
C13 C8 C9 C17 . . . . -40.5(2) ?
C7 C8 C9 C17 . . . . 142.00(16) ?
C13 C8 C9 C6 . . . . -159.48(14) ?
C7 C8 C9 C6 . . . . 23.05(19) ?
C5 C6 C9 C8 . . . . -48.98(16) ?
C1 C6 C9 C8 . . . . -174.71(13) ?
C5 C6 C9 C16 . . . . 70.87(17) ?
C1 C6 C9 C16 . . . . -54.85(19) ?
C5 C6 C9 C17 . . . . -168.97(13) ?
C1 C6 C9 C17 . . . . 65.30(18) ?
N1 C7 C10 C11 . . . . 179.08(18) ?
C8 C7 C10 C11 . . . . -1.8(3) ?
C7 C10 C11 C12 . . . . 1.3(3) ?
C10 C11 C12 C13 . . . . 0.1(3) ?
C10 C11 C12 C15 . . . . -178.6(2) ?
C11 C12 C13 C8 . . . . -1.0(3) ?
C15 C12 C13 C8 . . . . 177.72(19) ?
C7 C8 C13 C12 . . . . 0.5(3) ?
C9 C8 C13 C12 . . . . -177.06(15) ?
C7 N1 C18 C19 . . . . 86.5(2) ?
C5 N1 C18 C19 . . . . -117.36(18) ?

_cod_database_fobs_code 2243745
